data_1570081
loop_
_publ_author_name
'Dang, Hang T.'
'Porey, Arka'
'Nand, Sachchida'
'Trevino, Ramon'
'Manning-Lorino, Patrick'
'Hughes, William B.'
'Fremin, Seth O.'
'Thompson, William T.'
'Dhakal, Shree Krishna'
'Arman, Hadi D.'
'Larionov, Oleg V.'

_publ_section_title
;
 Kinetically-driven reactivity of sulfinylamines enables direct conversion
 of carboxylic acids to sulfinamides.
;
_journal_issue 46
_journal_name_full 'Chemical science'
_journal_page_first 13384
_journal_page_last 13391
_journal_paper_doi 10.1039/d3sc04727j
_journal_volume 14
_journal_year 2023
_chemical_formula_moiety 'C11 H15 N O2 S'
_chemical_formula_sum 'C11 H15 N O2 S'
_chemical_formula_weight 225.30
_space_group_crystal_system triclinic
_space_group_IT_number 2
_space_group_name_Hall '-P 1'
_space_group_name_H-M_alt 'P -1'
_atom_sites_solution_hydrogens mixed
_atom_sites_solution_primary dual
_audit_creation_date 2022-01-24
_audit_creation_method
;
Olex2 1.5
(compiled 2021.12.09 svn.r5202d8cf for OlexSys, GUI svn.r6439)
;
_audit_update_record
;
2022-05-04 deposited with the CCDC.	2023-10-09 downloaded from the CCDC.
;
_cell_angle_alpha 90.8904(14)
_cell_angle_beta 95.3034(13)
_cell_angle_gamma 100.9668(15)
_cell_formula_units_Z 2
_cell_length_a 5.99937(10)
_cell_length_b 7.77287(15)
_cell_length_c 11.90456(17)
_cell_measurement_reflns_used 7239
_cell_measurement_temperature 99.98(11)
_cell_measurement_theta_max 75.4800
_cell_measurement_theta_min 3.7260
_cell_volume 542.354(16)
_computing_cell_refinement 'CrysAlisPro 1.171.40.63a (Rigaku OD, 2019)'
_computing_data_collection 'CrysAlisPro 1.171.40.63a (Rigaku OD, 2019)'
_computing_data_reduction 'CrysAlisPro 1.171.40.63a (Rigaku OD, 2019)'
_computing_molecular_graphics 'Olex2 1.5 (Dolomanov et al., 2009)'
_computing_publication_material 'Olex2 1.5 (Dolomanov et al., 2009)'
_computing_structure_refinement 'SHELXL 2018/3 (Sheldrick, 2015)'
_computing_structure_solution 'SHELXT  (Sheldrick, 2015)'
_diffrn_ambient_environment N~2~
_diffrn_ambient_temperature 99.98(11)
_diffrn_detector 'Hybrid Pixel Array Detector'
_diffrn_detector_area_resol_mean 10.0000
_diffrn_detector_type HyPix
_diffrn_measured_fraction_theta_full 0.997
_diffrn_measured_fraction_theta_max 0.951
_diffrn_measurement_details
;
List of Runs (angles in degrees, time in seconds):

  # Type    Start    End  Width  t~exp~   \w     \q     \k     \f   Frames
#--------------------------------------------------------------------------
  1  \w    -79.00  26.00   0.50    0.05    --  -46.87  95.00  32.00  210
  2  \w    -80.00 -15.00   0.50    0.05    --  -88.50  95.00  32.00  130
  3  \w    105.00 178.00   0.50    0.05    --  106.06  95.00  32.00  146
  4  \w     33.00 105.00   0.50    0.05    --  106.06 -95.00 -77.00  144
  5  \w   -120.00 -83.00   0.50    0.05    --  -46.87 -57.00-150.00   74
  6  \w   -120.00 -88.00   0.50    0.05    --  -46.87-125.00 -90.00   64
  7  \w   -120.00 -83.00   0.50    0.05    --  -46.87 -57.00 -90.00   74
  8  \w   -120.00 -83.00   0.50    0.05    --  -46.87 -57.00 -30.00   74
  9  \w   -120.00 -83.00   0.50    0.05    --  -46.87 -57.00 -60.00   74
 10  \w    -27.00  43.00   0.50    0.05    --   46.87 -37.00-180.00  140
 11  \w     -9.00  79.00   0.50    0.05    --   46.87 -95.00 -77.00  176
 12  \w     34.00  96.00   0.50    0.05    --   46.87-125.00   0.00  124
 13  \w    -51.00 -16.00   0.50    0.05    --  -88.50  45.00  60.00   70
 14  \w    -51.00 -16.00   0.50    0.05    --  -88.50  45.00-180.00   70
 15  \w   -160.00-101.00   0.50    0.05    --  -88.50 -77.00  30.00  118
 16  \w    -51.00 -16.00   0.50    0.05    --  -88.50  45.00   0.00   70
 17  \w   -163.00 -73.00   0.50    0.05    --  -88.50 -30.00  60.00  180
 18  \w   -160.00 -83.00   0.50    0.05    --  -88.50 -95.00 -77.00  154
 19  \w   -160.00-101.00   0.50    0.05    --  -88.50 -77.00-150.00  118
 20  \w    -51.00 -16.00   0.50    0.05    --  -88.50  45.00  30.00   70
 21  \w    -71.00 -15.00   0.50    0.05    --  -88.50  61.00 150.00  112
 22  \w     33.00 106.00   0.50    0.05    --  106.06 -94.00 -30.00  146
 23  \w     89.00 178.00   0.50    0.05    --  106.06  15.00  60.00  178
 24  \w     34.00 112.00   0.50    0.05    --  106.06-125.00 -90.00  156
 25  \w     33.00 106.00   0.50    0.05    --  106.06 -94.00 150.00  146
 26  \w     33.00 106.00   0.50    0.05    --  106.06 -94.00  30.00  146
 27  \w     33.00  71.00   0.50    0.05    --  106.06 -61.00-180.00   76
 28  \w     33.00 106.00   0.50    0.05    --  106.06 -94.00 -60.00  146
 29  \w     33.00  71.00   0.50    0.05    --  106.06 -61.00  60.00   76
 30  \w     95.00 178.00   0.50    0.05    --  106.06 125.00 -30.00  166
 31  \w     33.00 101.00   0.50    0.05    --  106.06 -77.00 120.00  136
 32  \w     92.00 178.00   0.50    0.05    --  106.06  45.00 -60.00  172
 33  \w   -120.00 -83.00   0.50    0.05    --  -46.87 -57.00 150.00   74
 34  \w     31.00 120.00   0.50    0.05    --   46.87  55.00-155.32  178
 35  \w     32.00 121.00   0.50    0.05    --   46.87  37.00   0.00  178
 36  \w     31.00 120.00   0.50    0.05    --   46.87  55.00 -68.09  178
 37  \w     31.00 120.00   0.50    0.05    --   46.87  55.00 127.62  178
 38  \w     32.00 120.00   0.50    0.05    --   46.87  53.00   9.62  176
 39  \w     31.00 120.00   0.50    0.05    --   46.87  55.00-102.99  178
 40  \w     32.00 120.00   0.50    0.05    --   46.87  53.00  48.81  176
 41  \w   -161.00-108.00   0.50    0.05    --  -88.50 -45.00 120.00  106
;
_diffrn_measurement_device 'four-circle diffractometer'
_diffrn_measurement_device_type 'XtaLAB Synergy, Dualflex, HyPix'
_diffrn_measurement_method '\w scans'
_diffrn_orient_matrix_type 'CrysAlisPro convention (1999,Acta A55,543-557)'
_diffrn_orient_matrix_UB_11 -0.1515638000
_diffrn_orient_matrix_UB_12 -0.0427495000
_diffrn_orient_matrix_UB_13 -0.1123788000
_diffrn_orient_matrix_UB_21 -0.1132593000
_diffrn_orient_matrix_UB_22 -0.1762581000
_diffrn_orient_matrix_UB_23 0.0457907000
_diffrn_orient_matrix_UB_31 -0.1823967000
_diffrn_orient_matrix_UB_32 0.0889360000
_diffrn_orient_matrix_UB_33 0.0467410000
_diffrn_radiation_monochromator mirror
_diffrn_radiation_probe x-ray
_diffrn_radiation_type 'Cu K\a'
_diffrn_radiation_wavelength 1.54184
_diffrn_reflns_av_R_equivalents 0.0454
_diffrn_reflns_av_unetI/netI 0.0288
_diffrn_reflns_Laue_measured_fraction_full 0.997
_diffrn_reflns_Laue_measured_fraction_max 0.951
_diffrn_reflns_limit_h_max 6
_diffrn_reflns_limit_h_min -7
_diffrn_reflns_limit_k_max 9
_diffrn_reflns_limit_k_min -9
_diffrn_reflns_limit_l_max 14
_diffrn_reflns_limit_l_min -12
_diffrn_reflns_number 10057
_diffrn_reflns_point_group_measured_fraction_full 0.997
_diffrn_reflns_point_group_measured_fraction_max 0.951
_diffrn_reflns_theta_full 67.684
_diffrn_reflns_theta_max 75.948
_diffrn_reflns_theta_min 3.731
_diffrn_source 'micro-focus sealed X-ray tube'
_diffrn_source_type 'PhotonJet (Cu) X-ray Source'
_exptl_absorpt_coefficient_mu 2.489
_exptl_absorpt_correction_T_max 1.000
_exptl_absorpt_correction_T_min 0.367
_exptl_absorpt_correction_type gaussian
_exptl_absorpt_process_details
;
CrysAlisPro 1.171.40.63a (Rigaku Oxford Diffraction, 2019)
Numerical absorption correction based on gaussian integration over
			a multifaceted crystal model
Empirical absorption correction using spherical harmonics,
 implemented in SCALE3 ABSPACK scaling algorithm.
;
_exptl_crystal_colour 'clear colourless'
_exptl_crystal_colour_lustre clear
_exptl_crystal_colour_primary colourless
_exptl_crystal_density_diffrn 1.380
_exptl_crystal_description plank
_exptl_crystal_F_000 240
_exptl_crystal_size_max 0.215
_exptl_crystal_size_mid 0.129
_exptl_crystal_size_min 0.061
_refine_diff_density_max 0.298
_refine_diff_density_min -0.322
_refine_diff_density_rms 0.050
_refine_ls_extinction_coef 0.0074(9)
_refine_ls_extinction_expression Fc^*^=kFc[1+0.001xFc^2^\l^3^/sin(2\q)]^-1/4^
_refine_ls_extinction_method 'SHELXL-2018/3 (Sheldrick 2018)'
_refine_ls_goodness_of_fit_ref 1.087
_refine_ls_hydrogen_treatment mixed
_refine_ls_matrix_type full
_refine_ls_number_parameters 140
_refine_ls_number_reflns 2156
_refine_ls_number_restraints 0
_refine_ls_restrained_S_all 1.087
_refine_ls_R_factor_all 0.0333
_refine_ls_R_factor_gt 0.0321
_refine_ls_shift/su_max 0.000
_refine_ls_shift/su_mean 0.000
_refine_ls_structure_factor_coef Fsqd
_refine_ls_weighting_details 'w=1/[\s^2^(Fo^2^)+(0.0364P)^2^+0.2610P] where P=(Fo^2^+2Fc^2^)/3'
_refine_ls_weighting_scheme calc
_refine_ls_wR_factor_gt 0.0826
_refine_ls_wR_factor_ref 0.0835
_reflns_Friedel_coverage 0.000
_reflns_number_gt 2062
_reflns_number_total 2156
_reflns_threshold_expression 'I > 2\s(I)'
_cod_data_source_file d3sc04727j2.cif
_cod_data_source_block hpd485
_cod_depositor_comments 'Adding full bibliography for 1570081--1570086.cif.'
_cod_original_cell_volume 542.355(16)
_cod_database_code 1570081
_shelx_shelxl_version_number 2018/3
_chemical_oxdiff_formula 'C H N O S'
_chemical_oxdiff_usercomment 'HDC 404-2'
_shelx_space_group_comment
;
The symmetry employed for this shelxl refinement is uniquely defined
by the following loop, which should always be used as a source of
symmetry information in preference to the above space-group names.
They are only intended as comments.
;
_shelx_estimated_absorpt_t_max 0.863
_shelx_estimated_absorpt_t_min 0.617
_olex2_refinement_description
;
1. Fixed Uiso
 At 1.2 times of:
  All C(H) groups, All C(H,H) groups, All C(H,H,H) groups
2.a Ternary CH refined with riding coordinates:
 C7(H7)
2.b Secondary CH2 refined with riding coordinates:
 C8(H8A,H8B), C11(H11A,H11B), C9(H9A,H9B), C10(H10A,H10B)
2.c Aromatic/amide H refined with riding coordinates:
 C5(H5), C6(H6), C2(H2), C3(H3), C4(H4)
;
_olex2_exptl_crystal_mounting_method 'nylon loop'
_olex2_submission_special_instructions 'No special instructions were received'
_oxdiff_exptl_absorpt_empirical_details
;
Empirical correction (ABSPACK) includes:
- Absorption correction using spherical harmonics
- Frame scaling
- B-factor correction
;
_oxdiff_exptl_absorpt_empirical_full_max 1.575
_oxdiff_exptl_absorpt_empirical_full_min 0.700

loop_
_space_group_symop_operation_xyz
'x, y, z'
'-x, -y, -z'

loop_
_atom_site_label
_atom_site_type_symbol
_atom_site_fract_x
_atom_site_fract_y
_atom_site_fract_z
_atom_site_U_iso_or_equiv
_atom_site_adp_type
_atom_site_occupancy
_atom_site_site_symmetry_order
_atom_site_calc_flag
_atom_site_refinement_flags_posn
_atom_site_refinement_flags_adp
_atom_site_refinement_flags_occupancy
_atom_site_disorder_assembly
_atom_site_disorder_group
S1 S 0.48915(5) 0.73102(4) 0.47692(3) 0.01598(13) Uani 1 1 d . . . . .
O1 O 0.71433(17) 0.85337(13) 0.47391(8) 0.0193(2) Uani 1 1 d . . . . .
O2 O 0.34842(17) 0.60141(13) 0.83627(8) 0.0206(2) Uani 1 1 d . . . . .
N1 N 0.2756(2) 0.81264(16) 0.41520(10) 0.0177(3) Uani 1 1 d . . . . .
C1 C 0.2268(2) 0.79825(17) 0.29603(12) 0.0168(3) Uani 1 1 d . . . . .
C7 C 0.4127(2) 0.75340(18) 0.62037(11) 0.0160(3) Uani 1 1 d . . . . .
H7 H 0.388524 0.875644 0.633374 0.019 Uiso 1 1 calc R U . . .
C8 C 0.1945(2) 0.62482(19) 0.64034(12) 0.0181(3) Uani 1 1 d . . . . .
H8A H 0.062800 0.654888 0.593729 0.022 Uiso 1 1 calc R U . . .
H8B H 0.208285 0.504033 0.618796 0.022 Uiso 1 1 calc R U . . .
C11 C 0.6128(2) 0.72283(18) 0.70136(12) 0.0175(3) Uani 1 1 d . . . . .
H11A H 0.650741 0.607606 0.683429 0.021 Uiso 1 1 calc R U . . .
H11B H 0.748512 0.814807 0.692853 0.021 Uiso 1 1 calc R U . . .
C5 C -0.0306(3) 0.8330(2) 0.13409(13) 0.0240(3) Uani 1 1 d . . . . .
H5 H -0.164921 0.869142 0.102540 0.029 Uiso 1 1 calc R U . . .
C6 C 0.0264(2) 0.84749(18) 0.24996(13) 0.0195(3) Uani 1 1 d . . . . .
H6 H -0.070425 0.890644 0.297743 0.023 Uiso 1 1 calc R U . . .
C9 C 0.1582(2) 0.63616(19) 0.76534(12) 0.0196(3) Uani 1 1 d . . . . .
H9A H 0.132574 0.754851 0.784393 0.024 Uiso 1 1 calc R U . . .
H9B H 0.019890 0.550604 0.779784 0.024 Uiso 1 1 calc R U . . .
C2 C 0.3678(2) 0.73530(18) 0.22542(12) 0.0187(3) Uani 1 1 d . . . . .
H2 H 0.506781 0.705430 0.256121 0.022 Uiso 1 1 calc R U . . .
C3 C 0.3048(3) 0.7162(2) 0.10976(13) 0.0223(3) Uani 1 1 d . . . . .
H3 H 0.397861 0.668571 0.062022 0.027 Uiso 1 1 calc R U . . .
C4 C 0.1072(3) 0.7662(2) 0.06387(13) 0.0251(3) Uani 1 1 d . . . . .
H4 H 0.066046 0.754947 -0.015278 0.030 Uiso 1 1 calc R U . . .
C10 C 0.5499(2) 0.7275(2) 0.82194(12) 0.0203(3) Uani 1 1 d . . . . .
H10A H 0.677727 0.703162 0.874042 0.024 Uiso 1 1 calc R U . . .
H10B H 0.524696 0.846190 0.841426 0.024 Uiso 1 1 calc R U . . .
H1 H 0.249(3) 0.901(2) 0.4483(16) 0.024 Uiso 1 1 d . U . . .

loop_
_atom_site_aniso_label
_atom_site_aniso_U_11
_atom_site_aniso_U_22
_atom_site_aniso_U_33
_atom_site_aniso_U_23
_atom_site_aniso_U_13
_atom_site_aniso_U_12
S1 0.0176(2) 0.01690(19) 0.0143(2) -0.00061(13) 0.00248(13) 0.00504(13)
O1 0.0172(5) 0.0224(5) 0.0191(5) -0.0008(4) 0.0047(4) 0.0041(4)
O2 0.0186(5) 0.0263(5) 0.0166(5) 0.0038(4) 0.0014(4) 0.0035(4)
N1 0.0202(6) 0.0194(6) 0.0146(6) -0.0011(5) 0.0021(5) 0.0066(5)
C1 0.0190(7) 0.0153(6) 0.0148(7) 0.0002(5) 0.0025(5) -0.0004(5)
C7 0.0171(7) 0.0181(6) 0.0131(7) -0.0011(5) 0.0016(5) 0.0045(5)
C8 0.0160(7) 0.0216(7) 0.0165(7) -0.0017(5) 0.0006(5) 0.0036(5)
C11 0.0166(7) 0.0181(7) 0.0176(7) 0.0001(5) 0.0012(5) 0.0032(5)
C5 0.0198(7) 0.0304(8) 0.0211(8) 0.0025(6) -0.0009(6) 0.0044(6)
C6 0.0183(7) 0.0203(7) 0.0199(7) 0.0000(6) 0.0036(6) 0.0030(5)
C9 0.0163(7) 0.0247(7) 0.0178(7) 0.0003(6) 0.0024(6) 0.0036(6)
C2 0.0180(7) 0.0190(7) 0.0190(7) 0.0004(5) 0.0025(6) 0.0029(5)
C3 0.0233(8) 0.0252(7) 0.0180(7) -0.0018(6) 0.0061(6) 0.0019(6)
C4 0.0252(8) 0.0334(8) 0.0145(7) -0.0002(6) 0.0003(6) 0.0012(6)
C10 0.0184(7) 0.0245(7) 0.0170(7) -0.0006(6) -0.0003(6) 0.0027(6)

loop_
_atom_type_symbol
_atom_type_description
_atom_type_scat_dispersion_real
_atom_type_scat_dispersion_imag
_atom_type_scat_source
C C 0.0181 0.0091 'International Tables Vol C Tables 4.2.6.8 and 6.1.1.4'
H H 0.0000 0.0000 'International Tables Vol C Tables 4.2.6.8 and 6.1.1.4'
N N 0.0311 0.0180 'International Tables Vol C Tables 4.2.6.8 and 6.1.1.4'
O O 0.0492 0.0322 'International Tables Vol C Tables 4.2.6.8 and 6.1.1.4'
S S 0.3331 0.5567 'International Tables Vol C Tables 4.2.6.8 and 6.1.1.4'

loop_
_exptl_crystal_face_index_h
_exptl_crystal_face_index_k
_exptl_crystal_face_index_l
_exptl_crystal_face_perp_dist
-4 0 4 0.0587
1 -5 -1 0.0322
3 1 -3 0.1217
0 5 0 0.0878
-3 3 -1 0.0950
0 -1 -8 0.0379
1 0 7 0.0095

loop_
_geom_angle_atom_site_label_1
_geom_angle_atom_site_label_2
_geom_angle_atom_site_label_3
_geom_angle
_geom_angle_site_symmetry_1
_geom_angle_site_symmetry_3
_geom_angle_publ_flag
O1 S1 N1 112.11(6) . . ?
O1 S1 C7 105.19(6) . . ?
N1 S1 C7 95.77(6) . . ?
C9 O2 C10 110.97(11) . . ?
S1 N1 H1 114.8(13) . . ?
C1 N1 S1 120.14(10) . . ?
C1 N1 H1 117.4(13) . . ?
C6 C1 N1 117.55(13) . . ?
C2 C1 N1 122.65(13) . . ?
C2 C1 C6 119.80(13) . . ?
S1 C7 H7 108.8 . . ?
C8 C7 S1 111.73(9) . . ?
C8 C7 H7 108.8 . . ?
C11 C7 S1 107.78(9) . . ?
C11 C7 H7 108.8 . . ?
C11 C7 C8 110.83(11) . . ?
C7 C8 H8A 110.0 . . ?
C7 C8 H8B 110.0 . . ?
H8A C8 H8B 108.4 . . ?
C9 C8 C7 108.46(11) . . ?
C9 C8 H8A 110.0 . . ?
C9 C8 H8B 110.0 . . ?
C7 C11 H11A 109.8 . . ?
C7 C11 H11B 109.8 . . ?
H11A C11 H11B 108.2 . . ?
C10 C11 C7 109.54(11) . . ?
C10 C11 H11A 109.8 . . ?
C10 C11 H11B 109.8 . . ?
C6 C5 H5 119.7 . . ?
C6 C5 C4 120.53(14) . . ?
C4 C5 H5 119.7 . . ?
C1 C6 H6 120.2 . . ?
C5 C6 C1 119.69(14) . . ?
C5 C6 H6 120.2 . . ?
O2 C9 C8 112.08(11) . . ?
O2 C9 H9A 109.2 . . ?
O2 C9 H9B 109.2 . . ?
C8 C9 H9A 109.2 . . ?
C8 C9 H9B 109.2 . . ?
H9A C9 H9B 107.9 . . ?
C1 C2 H2 120.1 . . ?
C3 C2 C1 119.86(14) . . ?
C3 C2 H2 120.1 . . ?
C2 C3 H3 119.8 . . ?
C4 C3 C2 120.37(14) . . ?
C4 C3 H3 119.8 . . ?
C5 C4 H4 120.2 . . ?
C3 C4 C5 119.69(14) . . ?
C3 C4 H4 120.2 . . ?
O2 C10 C11 111.38(11) . . ?
O2 C10 H10A 109.4 . . ?
O2 C10 H10B 109.4 . . ?
C11 C10 H10A 109.4 . . ?
C11 C10 H10B 109.4 . . ?
H10A C10 H10B 108.0 . . ?

loop_
_geom_bond_atom_site_label_1
_geom_bond_atom_site_label_2
_geom_bond_distance
_geom_bond_site_symmetry_2
_geom_bond_publ_flag
S1 O1 1.5007(10) . ?
S1 N1 1.6535(12) . ?
S1 C7 1.8228(14) . ?
O2 C9 1.4265(17) . ?
O2 C10 1.4294(17) . ?
N1 C1 1.4200(18) . ?
N1 H1 0.84(2) . ?
C1 C6 1.397(2) . ?
C1 C2 1.392(2) . ?
C7 H7 1.0000 . ?
C7 C8 1.5285(19) . ?
C7 C11 1.5261(19) . ?
C8 H8A 0.9900 . ?
C8 H8B 0.9900 . ?
C8 C9 1.527(2) . ?
C11 H11A 0.9900 . ?
C11 H11B 0.9900 . ?
C11 C10 1.519(2) . ?
C5 H5 0.9500 . ?
C5 C6 1.388(2) . ?
C5 C4 1.389(2) . ?
C6 H6 0.9500 . ?
C9 H9A 0.9900 . ?
C9 H9B 0.9900 . ?
C2 H2 0.9500 . ?
C2 C3 1.392(2) . ?
C3 H3 0.9500 . ?
C3 C4 1.385(2) . ?
C4 H4 0.9500 . ?
C10 H10A 0.9900 . ?
C10 H10B 0.9900 . ?

loop_
_geom_torsion_atom_site_label_1
_geom_torsion_atom_site_label_2
_geom_torsion_atom_site_label_3
_geom_torsion_atom_site_label_4
_geom_torsion
_geom_torsion_site_symmetry_1
_geom_torsion_site_symmetry_2
_geom_torsion_site_symmetry_3
_geom_torsion_site_symmetry_4
_geom_torsion_publ_flag
S1 N1 C1 C6 171.35(10) . . . . ?
S1 N1 C1 C2 -7.62(18) . . . . ?
S1 C7 C8 C9 173.23(9) . . . . ?
S1 C7 C11 C10 -176.03(9) . . . . ?
O1 S1 N1 C1 82.23(11) . . . . ?
O1 S1 C7 C8 -175.30(9) . . . . ?
O1 S1 C7 C11 -53.30(10) . . . . ?
N1 S1 C7 C8 69.90(10) . . . . ?
N1 S1 C7 C11 -168.10(9) . . . . ?
N1 C1 C6 C5 -178.94(13) . . . . ?
N1 C1 C2 C3 176.82(13) . . . . ?
C1 C2 C3 C4 2.7(2) . . . . ?
C7 S1 N1 C1 -168.78(11) . . . . ?
C7 C8 C9 O2 -57.07(15) . . . . ?
C7 C11 C10 O2 56.88(15) . . . . ?
C8 C7 C11 C10 -53.48(14) . . . . ?
C11 C7 C8 C9 53.01(14) . . . . ?
C6 C1 C2 C3 -2.1(2) . . . . ?
C6 C5 C4 C3 -1.0(2) . . . . ?
C9 O2 C10 C11 -61.12(14) . . . . ?
C2 C1 C6 C5 0.1(2) . . . . ?
C2 C3 C4 C5 -1.1(2) . . . . ?
C4 C5 C6 C1 1.5(2) . . . . ?
C10 O2 C9 C8 61.68(15) . . . . ?

loop_
_exptl_oxdiff_crystal_face_indexfrac_h
_exptl_oxdiff_crystal_face_indexfrac_k
_exptl_oxdiff_crystal_face_indexfrac_l
_exptl_oxdiff_crystal_face_x
_exptl_oxdiff_crystal_face_y
_exptl_oxdiff_crystal_face_z
-3.5232 -0.1924 3.5340 0.1451 0.5948 0.7907
0.6244 -5.0196 -0.6033 0.1877 0.7864 -0.5885
3.3656 0.9756 -3.3795 -0.1720 -0.7079 -0.6851
-0.0642 4.9649 0.0417 -0.2072 -0.8659 0.4552
-3.4807 2.6551 -1.4832 0.5807 -0.1417 0.8017
-0.2589 -0.5541 -7.5327 0.9094 -0.2180 -0.3541
0.8053 0.0948 7.3468 -0.9517 0.2285 0.2049
